data_9010633
loop_
_publ_author_name
'Laufek, F.'
'Drabek, M.'
'Skala, R.'
'Haloda, J.'
'Taborsky, Z.'
'Cisarova, I.'

_publ_section_title
;
 Vavrinite, Ni2SbTe2, a new mineral species from the Kunratice Cu-Ni sulfide
 deposit, Czech Republic
;
_journal_name_full 'The Canadian Mineralogist'
_journal_page_first 1213
_journal_page_last 1219
_journal_paper_doi 10.2113/gscanmin.45.5.1213
_journal_volume 45
_journal_year 2007
_chemical_compound_source Synthetic
_chemical_formula_sum 'Ni2 Sb Te2'
_chemical_name_mineral Vavrinite
_space_group_IT_number 194
_symmetry_space_group_name_Hall '-P 6c 2c'
_symmetry_space_group_name_H-M 'P 63/m m c'
_cell_angle_alpha 90
_cell_angle_beta 90
_cell_angle_gamma 120
_cell_length_a 3.9090
_cell_length_b 3.9090
_cell_length_c 15.6820
_cell_formula_units_Z 2
_cell_volume 207.522
_database_code_amcsd 0006154
_exptl_crystal_density_diffrn 7.911
_cod_database_code 9010633

loop_
_space_group_symop_operation_xyz
x,y,z
-x,-x+y,1/2+z
x,x-y,1/2-z
-x+y,-x,1/2-z
x-y,x,1/2+z
-y,-x,z
y,x,-z
y,-x+y,-z
-y,x-y,z
x-y,-y,1/2+z
-x+y,y,1/2-z
x,y,1/2-z
-x,-y,1/2+z
x,x-y,z
-x,-x+y,-z
x-y,x,-z
-x+y,-x,z
y,x,1/2+z
-y,-x,1/2-z
-y,x-y,1/2-z
y,-x+y,1/2+z
-x+y,y,z
x-y,-y,-z
-x,-y,-z

loop_
_atom_site_aniso_label
_atom_site_aniso_U_11
_atom_site_aniso_U_22
_atom_site_aniso_U_33
_atom_site_aniso_U_12
_atom_site_aniso_U_13
_atom_site_aniso_U_23
Ni 0.01100 0.01100 0.01500 0.00390 0.00000 0.00000
Sb 0.00600 0.00600 0.01200 0.00310 0.00000 0.00000
Te 0.00700 0.00700 0.01000 0.00550 0.00000 0.00000

loop_
_atom_site_label
_atom_site_fract_x
_atom_site_fract_y
_atom_site_fract_z
_atom_site_U_iso_or_equiv
Ni 0.00000 0.00000 0.16570 0.01200
Sb 0.33333 0.66667 0.25000 0.00820
Te 0.33333 0.66667 0.58704 0.00860

loop_
_cod_related_entry_id
_cod_related_entry_database
_cod_related_entry_code
1 AMCSD 0006154
